data_4339496
loop_
_publ_author_name
'Tronic, Tristan A.'
'deKrafft, Kathryn E'
'Lim, Mi Jung'
'Ley, Amanda N.'
'Pike, Robert D.'

_publ_section_title
;
 Copper(I) cyanide networks: synthesis, luminescence behavior and thermal
 analysis. Part 1. Diimine ligands.
;
_journal_issue 21
_journal_name_full 'Inorganic chemistry'
_journal_page_first 8897
_journal_page_last 8912
_journal_paper_doi 10.1021/ic7007057
_journal_volume 46
_journal_year 2007
_chemical_formula_moiety 'C6 H5 Cu2 N5'
_chemical_formula_sum 'C6 H5 Cu2 N5'
_chemical_formula_weight 274.23
_chemical_name_common
;
 [(CuCN)~2~(PyzNH~2~)]
;
_chemical_name_systematic
; 
 catena-poly[!mu-aminopyrazinedi-!mu-cyano-)dicopper(I)]
;
_space_group_IT_number 14
_symmetry_cell_setting monoclinic
_symmetry_space_group_name_Hall '-P 2ybc'
_symmetry_space_group_name_H-M 'P 1 21/c 1'
_atom_sites_solution_hydrogens geom
_atom_sites_solution_primary direct
_atom_sites_solution_secondary difmap
_audit_creation_method SHELXL-97
_cell_angle_alpha 90.00
_cell_angle_beta 91.873(2)
_cell_angle_gamma 90.00
_cell_formula_units_Z 4
_cell_length_a 6.9992(2)
_cell_length_b 14.9522(5)
_cell_length_c 8.0418(3)
_cell_measurement_temperature 100(2)
_cell_volume 841.15(5)
_computing_cell_refinement 'SAINTPLUS (Bruker AXS, 2004)'
_computing_data_collection 'APEX2 (Bruker AXS, 2004)'
_computing_data_reduction SAINTPLUS
_computing_molecular_graphics 'ORTEP3 (Farrugia, 1997)'
_computing_publication_material 'SHELXL97 (Sheldrick, 1997)'
_computing_structure_refinement 'XSHELL (Bruker, 2004)'
_computing_structure_solution 'SHELXS97 (Sheldrick, 1997)'
_diffrn_ambient_temperature 100(2)
_diffrn_measured_fraction_theta_full 0.992
_diffrn_measured_fraction_theta_max 0.992
_diffrn_measurement_device_type 'Bruker SMART Apex II CCD'
_diffrn_measurement_method '\w and \y'
_diffrn_radiation_monochromator graphite
_diffrn_radiation_source 'fine-focus sealed tube'
_diffrn_radiation_type CuK\a
_diffrn_radiation_wavelength 1.54178
_diffrn_reflns_av_R_equivalents 0.0408
_diffrn_reflns_av_sigmaI/netI 0.0264
_diffrn_reflns_limit_h_max 8
_diffrn_reflns_limit_h_min -8
_diffrn_reflns_limit_k_max 17
_diffrn_reflns_limit_k_min -17
_diffrn_reflns_limit_l_max 8
_diffrn_reflns_limit_l_min -9
_diffrn_reflns_number 9121
_diffrn_reflns_theta_full 66.95
_diffrn_reflns_theta_max 66.95
_diffrn_reflns_theta_min 5.92
_diffrn_standards_number 0
_exptl_absorpt_coefficient_mu 5.872
_exptl_absorpt_correction_T_max 0.7990
_exptl_absorpt_correction_T_min 0.4351
_exptl_absorpt_correction_type numerical
_exptl_absorpt_process_details 'SADABS (Sheldrick, 2004)'
_exptl_crystal_colour yellow
_exptl_crystal_density_diffrn 2.165
_exptl_crystal_density_method 'not measured'
_exptl_crystal_description needle
_exptl_crystal_F_000 536
_exptl_crystal_size_max 0.17
_exptl_crystal_size_mid 0.04
_exptl_crystal_size_min 0.04
_refine_diff_density_max 0.312
_refine_diff_density_min -0.397
_refine_diff_density_rms 0.079
_refine_ls_extinction_method none
_refine_ls_goodness_of_fit_ref 1.032
_refine_ls_hydrogen_treatment constr
_refine_ls_matrix_type full
_refine_ls_number_parameters 118
_refine_ls_number_reflns 1488
_refine_ls_number_restraints 0
_refine_ls_restrained_S_all 1.032
_refine_ls_R_factor_all 0.0326
_refine_ls_R_factor_gt 0.0248
_refine_ls_shift/su_max 0.001
_refine_ls_shift/su_mean 0.000
_refine_ls_structure_factor_coef Fsqd
_refine_ls_weighting_details 'calc w=1/[\s^2^(Fo^2^)+(0.0328P)^2^+0.3868P] where P=(Fo^2^+2Fc^2^)/3'
_refine_ls_weighting_scheme calc
_refine_ls_wR_factor_gt 0.0594
_refine_ls_wR_factor_ref 0.0628
_reflns_number_gt 1256
_reflns_number_total 1488
_reflns_threshold_expression >2sigma(I)
_cod_data_source_file ic7007057-file003.cif
_cod_data_source_block 2d
_cod_original_sg_symbol_H-M P2(1)/c
_cod_database_code 4339496

loop_
_symmetry_equiv_pos_as_xyz
'x, y, z'
'-x, y+1/2, -z+1/2'
'-x, -y, -z'
'x, -y-1/2, z-1/2'

loop_
_atom_site_label
_atom_site_type_symbol
_atom_site_fract_x
_atom_site_fract_y
_atom_site_fract_z
_atom_site_U_iso_or_equiv
_atom_site_adp_type
_atom_site_occupancy
_atom_site_symmetry_multiplicity
_atom_site_calc_flag
_atom_site_refinement_flags
Cu1 Cu -0.03809(5) 0.55914(2) 0.09815(5) 0.01371(13) Uani 1 1 d .
Cu2 Cu 0.47027(5) 0.43463(2) 0.41422(5) 0.01388(13) Uani 1 1 d .
N1 N 0.2876(3) 0.43501(14) 0.2248(3) 0.0177(5) Uani 1 1 d .
N2 N -0.2180(3) 0.55720(13) 0.2775(3) 0.0183(5) Uani 1 1 d .
N3 N 0.6416(3) 0.32407(14) 0.4153(3) 0.0160(5) Uani 1 1 d .
N4 N 0.1379(3) 0.66863(14) 0.1073(3) 0.0159(5) Uani 1 1 d .
N5 N 0.3959(3) 0.24011(15) 0.5214(3) 0.0266(6) Uani 1 1 d .
H1N H 0.3272 0.2892 0.5288 0.032 Uiso 1 1 calc R
H2N H 0.3486 0.1885 0.5527 0.032 Uiso 1 1 calc R
C1 C 0.1698(4) 0.45228(17) 0.1257(3) 0.0170(6) Uani 1 1 d .
C2 C 0.6680(4) 0.54404(18) 0.3748(3) 0.0175(6) Uani 1 1 d .
C3 C 0.5742(4) 0.24407(17) 0.4619(3) 0.0165(6) Uani 1 1 d .
C4 C 0.3133(4) 0.66644(17) 0.0515(3) 0.0175(6) Uani 1 1 d .
H4 H 0.3653 0.6106 0.0193 0.021 Uiso 1 1 calc R
C5 C 0.0693(4) 0.74949(17) 0.1519(3) 0.0192(6) Uani 1 1 d .
H5 H -0.0565 0.7537 0.1922 0.023 Uiso 1 1 calc R
C6 C 0.8219(4) 0.32575(18) 0.3599(3) 0.0182(6) Uani 1 1 d .
H6 H 0.8752 0.3814 0.3281 0.022 Uiso 1 1 calc R

loop_
_atom_site_aniso_label
_atom_site_aniso_U_11
_atom_site_aniso_U_22
_atom_site_aniso_U_33
_atom_site_aniso_U_23
_atom_site_aniso_U_13
_atom_site_aniso_U_12
Cu1 0.0119(2) 0.0129(2) 0.0166(2) -0.00162(15) 0.00327(16) -0.00187(14)
Cu2 0.0125(2) 0.0121(2) 0.0171(2) -0.00036(15) 0.00119(16) 0.00138(15)
N1 0.0175(13) 0.0158(12) 0.0200(12) -0.0029(10) 0.0012(10) -0.0006(9)
N2 0.0196(13) 0.0137(11) 0.0217(13) 0.0007(10) 0.0034(10) 0.0001(9)
N3 0.0129(12) 0.0145(11) 0.0208(12) 0.0021(9) 0.0017(9) 0.0016(9)
N4 0.0126(11) 0.0159(11) 0.0196(12) -0.0020(10) 0.0039(9) -0.0025(9)
N5 0.0163(13) 0.0115(11) 0.0528(18) 0.0060(11) 0.0126(11) 0.0010(10)
C1 0.0135(14) 0.0154(13) 0.0221(15) 0.0028(12) 0.0031(12) -0.0024(11)
C2 0.0151(14) 0.0194(14) 0.0182(14) 0.0045(12) 0.0013(12) 0.0010(11)
C3 0.0114(13) 0.0172(13) 0.0209(15) 0.0016(12) 0.0020(11) 0.0006(11)
C4 0.0174(14) 0.0124(13) 0.0229(15) -0.0020(12) 0.0024(11) -0.0001(11)
C5 0.0143(14) 0.0154(13) 0.0281(17) -0.0036(12) 0.0074(12) -0.0012(11)
C6 0.0145(14) 0.0139(13) 0.0266(15) 0.0054(12) 0.0063(11) -0.0013(11)

loop_
_atom_type_symbol
_atom_type_description
_atom_type_scat_dispersion_real
_atom_type_scat_dispersion_imag
_atom_type_scat_source
C C 0.0181 0.0091 'International Tables Vol C Tables 4.2.6.8 and 6.1.1.4'
H H 0.0000 0.0000 'International Tables Vol C Tables 4.2.6.8 and 6.1.1.4'
N N 0.0311 0.0180 'International Tables Vol C Tables 4.2.6.8 and 6.1.1.4'
Cu Cu -1.9646 0.5888 'International Tables Vol C Tables 4.2.6.8 and 6.1.1.4'

loop_
_geom_angle_atom_site_label_1
_geom_angle_atom_site_label_2
_geom_angle_atom_site_label_3
_geom_angle
_geom_angle_site_symmetry_1
_geom_angle_site_symmetry_3
N2 Cu1 C1 112.03(11) . 3_565
N2 Cu1 N4 112.83(9) . .
C1 Cu1 N4 111.05(10) 3_565 .
N2 Cu1 C1 111.21(10) . .
C1 Cu1 C1 108.46(9) 3_565 .
N4 Cu1 C1 100.64(10) . .
N2 Cu1 Cu1 128.97(7) . 3_565
C1 Cu1 Cu1 57.37(8) 3_565 3_565
N4 Cu1 Cu1 117.29(6) . 3_565
C1 Cu1 Cu1 51.09(8) . 3_565
N1 Cu2 C2 109.69(10) . 3_666
N1 Cu2 N3 111.98(9) . .
C2 Cu2 N3 115.13(10) 3_666 .
N1 Cu2 C2 106.70(10) . .
C2 Cu2 C2 109.32(9) 3_666 .
N3 Cu2 C2 103.49(10) . .
N1 Cu2 Cu2 122.49(7) . 3_666
C2 Cu2 Cu2 57.89(8) 3_666 3_666
N3 Cu2 Cu2 124.15(6) . 3_666
C2 Cu2 Cu2 51.43(8) . 3_666
C1 N1 Cu2 165.9(2) . .
C2 N2 Cu1 170.1(2) 1_455 .
C3 N3 C6 116.6(2) . .
C3 N3 Cu2 120.68(17) . .
C6 N3 Cu2 122.54(17) . .
C4 N4 C5 117.0(2) . .
C4 N4 Cu1 122.15(18) . .
C5 N4 Cu1 120.34(17) . .
C3 N5 H1N 120.0 . .
C3 N5 H2N 120.0 . .
H1N N5 H2N 120.0 . .
N1 C1 Cu1 153.7(2) . 3_565
N1 C1 Cu1 134.1(2) . .
Cu1 C1 Cu1 71.54(9) 3_565 .
N2 C2 Cu2 155.6(2) 1_655 3_666
N2 C2 Cu2 133.3(2) 1_655 .
Cu2 C2 Cu2 70.68(9) 3_666 .
N3 C3 N5 118.3(2) . .
N3 C3 C4 120.7(2) . 2_645
N5 C3 C4 121.0(2) . 2_645
N4 C4 C3 122.2(2) . 2_655
N4 C4 H4 118.9 . .
C3 C4 H4 118.9 2_655 .
N4 C5 C6 121.3(2) . 2_655
N4 C5 H5 119.3 . .
C6 C5 H5 119.3 2_655 .
N3 C6 C5 122.1(2) . 2_645
N3 C6 H6 118.9 . .
C5 C6 H6 118.9 2_645 .

loop_
_geom_bond_atom_site_label_1
_geom_bond_atom_site_label_2
_geom_bond_distance
_geom_bond_site_symmetry_2
Cu1 N2 1.945(2) .
Cu1 C1 2.003(3) 3_565
Cu1 N4 2.049(2) .
Cu1 C1 2.167(3) .
Cu1 Cu1 2.4411(7) 3_565
Cu2 N1 1.956(2) .
Cu2 C2 2.006(3) 3_666
Cu2 N3 2.042(2) .
Cu2 C2 2.173(3) .
Cu2 Cu2 2.4209(7) 3_666
N1 C1 1.157(4) .
N2 C2 1.153(4) 1_455
N3 C3 1.344(3) .
N3 C6 1.352(3) .
N4 C4 1.322(3) .
N4 C5 1.354(3) .
N5 C3 1.352(3) .
N5 H1N 0.8800 .
N5 H2N 0.8800 .
C1 Cu1 2.003(3) 3_565
C2 N2 1.153(4) 1_655
C2 Cu2 2.006(3) 3_666
C3 C4 1.409(4) 2_645
C4 C3 1.409(4) 2_655
C4 H4 0.9500 .
C5 C6 1.376(4) 2_655
C5 H5 0.9500 .
C6 C5 1.376(4) 2_645
C6 H6 0.9500 .

loop_
_geom_torsion_atom_site_label_1
_geom_torsion_atom_site_label_2
_geom_torsion_atom_site_label_3
_geom_torsion_atom_site_label_4
_geom_torsion
_geom_torsion_site_symmetry_1
_geom_torsion_site_symmetry_4
C2 Cu2 N1 C1 54.7(9) 3_666 .
N3 Cu2 N1 C1 -176.2(9) . .
C2 Cu2 N1 C1 -63.6(9) . .
Cu2 Cu2 N1 C1 -9.1(10) 3_666 .
C1 Cu1 N2 C2 59.0(13) 3_565 1_455
N4 Cu1 N2 C2 -174.7(13) . 1_455
C1 Cu1 N2 C2 -62.5(13) . 1_455
Cu1 Cu1 N2 C2 -6.1(14) 3_565 1_455
N1 Cu2 N3 C3 -75.6(2) . .
C2 Cu2 N3 C3 50.6(2) 3_666 .
C2 Cu2 N3 C3 169.8(2) . .
Cu2 Cu2 N3 C3 117.53(19) 3_666 .
N1 Cu2 N3 C6 100.0(2) . .
C2 Cu2 N3 C6 -133.8(2) 3_666 .
C2 Cu2 N3 C6 -14.6(2) . .
Cu2 Cu2 N3 C6 -66.9(2) 3_666 .
N2 Cu1 N4 C4 150.0(2) . .
C1 Cu1 N4 C4 -83.2(2) 3_565 .
C1 Cu1 N4 C4 31.5(2) . .
Cu1 Cu1 N4 C4 -20.1(2) 3_565 .
N2 Cu1 N4 C5 -38.5(2) . .
C1 Cu1 N4 C5 88.3(2) 3_565 .
C1 Cu1 N4 C5 -157.0(2) . .
Cu1 Cu1 N4 C5 151.44(18) 3_565 .
Cu2 N1 C1 Cu1 157.6(6) . 3_565
Cu2 N1 C1 Cu1 -7.6(11) . .
N2 Cu1 C1 N1 -63.2(3) . .
C1 Cu1 C1 N1 173.1(3) 3_565 .
N4 Cu1 C1 N1 56.5(3) . .
Cu1 Cu1 C1 N1 173.1(3) 3_565 .
N2 Cu1 C1 Cu1 123.62(9) . 3_565
C1 Cu1 C1 Cu1 0.0 3_565 3_565
N4 Cu1 C1 Cu1 -116.61(8) . 3_565
N1 Cu2 C2 N2 -66.6(3) . 1_655
C2 Cu2 C2 N2 174.9(3) 3_666 1_655
N3 Cu2 C2 N2 51.7(3) . 1_655
Cu2 Cu2 C2 N2 174.9(3) 3_666 1_655
N1 Cu2 C2 Cu2 118.56(9) . 3_666
C2 Cu2 C2 Cu2 -0.002(2) 3_666 3_666
N3 Cu2 C2 Cu2 -123.16(8) . 3_666
C6 N3 C3 N5 178.6(3) . .
Cu2 N3 C3 N5 -5.6(3) . .
C6 N3 C3 C4 -1.6(4) . 2_645
Cu2 N3 C3 C4 174.29(19) . 2_645
C5 N4 C4 C3 0.0(4) . 2_655
Cu1 N4 C4 C3 171.77(19) . 2_655
C4 N4 C5 C6 -0.3(4) . 2_655
Cu1 N4 C5 C6 -172.2(2) . 2_655
C3 N3 C6 C5 1.3(4) . 2_645
Cu2 N3 C6 C5 -174.5(2) . 2_645
